data_7033124
loop_
_publ_author_name
'Cao, Yu'
'Zhu, Ziqian'
'Xu, Jianing'
'Wang, Li'
'Sun, Jiayin'
'Chen, Xiaobo'
'Fan, Yong'

_publ_section_title
;
 Sc&#x2082;(pydc)&#x2082; unit based 1D, 2D and 3D metal-organic
 frameworks as heterogeneous Lewis acid catalysts for cyanosilylation.
;
_journal_issue 4
_journal_name_full 'Dalton transactions (Cambridge, England : 2003)'
_journal_page_first 1942
_journal_page_last 1947
_journal_paper_doi 10.1039/c4dt03221g
_journal_volume 44
_journal_year 2015
_chemical_formula_sum 'C7 H5 N2 O8 Sc'
_chemical_formula_weight 290.09
_chemical_name_systematic Sc-pydc-3D
_space_group_IT_number 148
_symmetry_cell_setting trigonal
_symmetry_space_group_name_Hall '-R 3'
_symmetry_space_group_name_H-M 'R -3 :H'
_atom_sites_solution_hydrogens geom
_atom_sites_solution_primary direct
_atom_sites_solution_secondary difmap
_audit_creation_method SHELXL-97
_cell_angle_alpha 90.00
_cell_angle_beta 90.00
_cell_angle_gamma 120.00
_cell_formula_units_Z 18
_cell_length_a 23.2465(9)
_cell_length_b 23.2465(9)
_cell_length_c 10.2390(3)
_cell_measurement_temperature 293(2)
_cell_volume 4791.9(3)
_computing_structure_refinement 'SHELXL-97 (Sheldrick, 1997)'
_computing_structure_solution 'SHELXS-97 (Sheldrick, 1990)'
_diffrn_ambient_temperature 293(2)
_diffrn_measured_fraction_theta_full 0.997
_diffrn_measured_fraction_theta_max 0.997
_diffrn_radiation_monochromator graphite
_diffrn_radiation_source 'fine-focus sealed tube'
_diffrn_radiation_type MoK\a
_diffrn_radiation_wavelength 0.71073
_diffrn_reflns_av_R_equivalents 0.0767
_diffrn_reflns_av_sigmaI/netI 0.0436
_diffrn_reflns_limit_h_max 30
_diffrn_reflns_limit_h_min -27
_diffrn_reflns_limit_k_max 21
_diffrn_reflns_limit_k_min -30
_diffrn_reflns_limit_l_max 13
_diffrn_reflns_limit_l_min -13
_diffrn_reflns_number 11833
_diffrn_reflns_theta_full 28.28
_diffrn_reflns_theta_max 28.28
_diffrn_reflns_theta_min 1.75
_exptl_absorpt_coefficient_mu 0.730
_exptl_crystal_colour colorless
_exptl_crystal_density_diffrn 1.809
_exptl_crystal_density_meas ?
_exptl_crystal_density_method 'not measured'
_exptl_crystal_description block
_exptl_crystal_F_000 2628
_exptl_crystal_size_max 0.32
_exptl_crystal_size_mid 0.28
_exptl_crystal_size_min 0.20
_refine_diff_density_max 1.631
_refine_diff_density_min -0.794
_refine_diff_density_rms 0.136
_refine_ls_extinction_method none
_refine_ls_goodness_of_fit_ref 1.206
_refine_ls_hydrogen_treatment mixed
_refine_ls_matrix_type full
_refine_ls_number_parameters 169
_refine_ls_number_reflns 2637
_refine_ls_number_restraints 2
_refine_ls_restrained_S_all 1.206
_refine_ls_R_factor_all 0.0846
_refine_ls_R_factor_gt 0.0769
_refine_ls_shift/su_max 0.000
_refine_ls_shift/su_mean 0.000
_refine_ls_structure_factor_coef Fsqd
_refine_ls_weighting_details 'calc w=1/[\s^2^(Fo^2^)+(0.0018P)^2^+122.6964P] where P=(Fo^2^+2Fc^2^)/3'
_refine_ls_weighting_scheme calc
_refine_ls_wR_factor_gt 0.1886
_refine_ls_wR_factor_ref 0.1924
_reflns_number_gt 2254
_reflns_number_total 2637
_reflns_threshold_expression >2sigma(I)
_cod_data_source_file c4dt03221g2.cif
_cod_data_source_block 3
_cod_depositor_comments
;
The following automatic conversions were performed:

'_exptl_crystal_density_meas' value 'none' was changed to '?' - the
value is perceived as not measured.

Automatic conversion script
Id: cif_fix_values 3008 2015-01-20 13:52:24Z robertas 

 Adding full bibliography for 7033122--7033124.cif.
;
_cod_original_cell_volume 4791.8(3)
_cod_original_sg_symbol_H-M R-3
_cod_database_code 7033124

loop_
_symmetry_equiv_pos_as_xyz
'x, y, z'
'-y, x-y, z'
'-x+y, -x, z'
'x+2/3, y+1/3, z+1/3'
'-y+2/3, x-y+1/3, z+1/3'
'-x+y+2/3, -x+1/3, z+1/3'
'x+1/3, y+2/3, z+2/3'
'-y+1/3, x-y+2/3, z+2/3'
'-x+y+1/3, -x+2/3, z+2/3'
'-x, -y, -z'
'y, -x+y, -z'
'x-y, x, -z'
'-x+2/3, -y+1/3, -z+1/3'
'y+2/3, -x+y+1/3, -z+1/3'
'x-y+2/3, x+1/3, -z+1/3'
'-x+1/3, -y+2/3, -z+2/3'
'y+1/3, -x+y+2/3, -z+2/3'
'x-y+1/3, x+2/3, -z+2/3'

loop_
_atom_site_label
_atom_site_type_symbol
_atom_site_fract_x
_atom_site_fract_y
_atom_site_fract_z
_atom_site_U_iso_or_equiv
_atom_site_adp_type
_atom_site_occupancy
_atom_site_symmetry_multiplicity
_atom_site_calc_flag
_atom_site_refinement_flags
Sc1 Sc 0.27423(5) 0.07034(5) -0.12034(9) 0.0177(2) Uani 1 1 d .
O1 O 0.35224(18) 0.0838(2) 0.0093(4) 0.0251(8) Uani 1 1 d .
O6 O 0.1694(2) 0.0462(2) -0.1524(4) 0.0348(10) Uani 1 1 d .
O5 O 0.2327(2) 0.0690(2) -0.3182(4) 0.0348(10) Uani 1 1 d .
O2 O 0.39277(18) 0.09222(19) 0.2100(3) 0.0242(8) Uani 1 1 d .
O3 O 0.3661(2) 0.16566(18) 0.4428(4) 0.0291(9) Uani 1 1 d .
O4 O 0.3272(2) 0.05951(19) 0.4876(4) 0.0276(8) Uani 1 1 d .
O8 O 0.3523(2) 0.0862(2) -0.2487(4) 0.0262(8) Uani 1 1 d D
O7 O 0.1315(2) 0.0486(3) -0.3447(5) 0.0493(13) Uani 1 1 d .
N1 N 0.2374(2) 0.0625(2) 0.0936(4) 0.0228(9) Uani 1 1 d .
C1 C 0.1785(3) 0.0517(3) 0.1337(6) 0.0295(12) Uani 1 1 d .
H1 H 0.1453 0.0406 0.0717 0.035 Uiso 1 1 calc R
C4 C 0.2753(3) 0.0853(2) 0.3171(5) 0.0215(10) Uani 1 1 d .
C2 C 0.1640(3) 0.0563(3) 0.2638(6) 0.0332(13) Uani 1 1 d .
H2 H 0.1217 0.0470 0.2882 0.040 Uiso 1 1 calc R
C3 C 0.2132(3) 0.0747(3) 0.3556(5) 0.0312(12) Uani 1 1 d .
H3 H 0.2052 0.0801 0.4425 0.037 Uiso 1 1 calc R
C5 C 0.2844(2) 0.0780(2) 0.1885(5) 0.0158(9) Uani 1 1 d .
C7 C 0.3486(2) 0.0858(2) 0.1305(5) 0.0188(9) Uani 1 1 d .
N2 N 0.1762(2) 0.0547(2) -0.2763(5) 0.0279(10) Uani 1 1 d .
C6 C 0.3276(3) 0.1040(3) 0.4221(5) 0.0206(10) Uani 1 1 d .
H4 H 0.348(5) 0.081(5) -0.331(2) 0.080 Uiso 1 1 d D
H5 H 0.377(4) 0.079(5) -0.198(8) 0.080 Uiso 1 1 d D

loop_
_atom_site_aniso_label
_atom_site_aniso_U_11
_atom_site_aniso_U_22
_atom_site_aniso_U_33
_atom_site_aniso_U_23
_atom_site_aniso_U_13
_atom_site_aniso_U_12
Sc1 0.0212(5) 0.0181(4) 0.0165(4) -0.0020(3) -0.0028(3) 0.0119(4)
O1 0.0245(18) 0.035(2) 0.0200(17) -0.0019(15) -0.0015(14) 0.0184(17)
O6 0.031(2) 0.047(3) 0.028(2) -0.0062(18) -0.0043(17) 0.021(2)
O5 0.033(2) 0.048(3) 0.030(2) 0.0000(19) -0.0024(17) 0.024(2)
O2 0.0215(18) 0.034(2) 0.0209(18) -0.0030(15) -0.0034(14) 0.0169(16)
O3 0.034(2) 0.0188(18) 0.034(2) -0.0067(16) -0.0066(17) 0.0132(16)
O4 0.038(2) 0.0230(19) 0.0246(18) -0.0012(15) -0.0045(16) 0.0173(17)
O8 0.031(2) 0.035(2) 0.0202(18) 0.0012(16) -0.0010(15) 0.0219(18)
O7 0.042(3) 0.067(3) 0.044(3) -0.001(2) -0.017(2) 0.031(3)
N1 0.023(2) 0.027(2) 0.022(2) -0.0037(17) -0.0040(17) 0.0157(19)
C1 0.020(2) 0.039(3) 0.029(3) 0.003(2) -0.003(2) 0.014(2)
C4 0.025(2) 0.017(2) 0.025(2) -0.0022(18) -0.002(2) 0.013(2)
C2 0.023(3) 0.049(4) 0.030(3) 0.004(3) 0.007(2) 0.020(3)
C3 0.036(3) 0.038(3) 0.021(3) 0.000(2) 0.003(2) 0.020(3)
C5 0.016(2) 0.015(2) 0.021(2) -0.0028(17) -0.0061(17) 0.0110(18)
C7 0.020(2) 0.017(2) 0.021(2) 0.0024(18) 0.0010(18) 0.0108(19)
N2 0.031(2) 0.030(2) 0.027(2) -0.0043(19) -0.0060(19) 0.018(2)
C6 0.024(2) 0.022(2) 0.017(2) -0.0006(18) 0.0025(18) 0.013(2)

loop_
_atom_type_symbol
_atom_type_description
_atom_type_scat_dispersion_real
_atom_type_scat_dispersion_imag
_atom_type_scat_source
C C 0.0033 0.0016 'International Tables Vol C Tables 4.2.6.8 and 6.1.1.4'
H H 0.0000 0.0000 'International Tables Vol C Tables 4.2.6.8 and 6.1.1.4'
N N 0.0061 0.0033 'International Tables Vol C Tables 4.2.6.8 and 6.1.1.4'
O O 0.0106 0.0060 'International Tables Vol C Tables 4.2.6.8 and 6.1.1.4'
Sc Sc 0.2519 0.3716 'International Tables Vol C Tables 4.2.6.8 and 6.1.1.4'

loop_
_geom_angle_atom_site_label_1
_geom_angle_atom_site_label_2
_geom_angle_atom_site_label_3
_geom_angle
_geom_angle_site_symmetry_1
_geom_angle_site_symmetry_3
O3 Sc1 O8 94.92(17) 13 .
O3 Sc1 O2 176.08(17) 13 8_544
O8 Sc1 O2 89.00(15) . 8_544
O3 Sc1 O1 92.41(16) 13 .
O8 Sc1 O1 76.66(15) . .
O2 Sc1 O1 88.63(15) 8_544 .
O3 Sc1 O6 88.33(17) 13 .
O8 Sc1 O6 133.21(16) . .
O2 Sc1 O6 88.88(16) 8_544 .
O1 Sc1 O6 149.97(15) . .
O3 Sc1 O5 87.30(17) 13 .
O8 Sc1 O5 76.55(15) . .
O2 Sc1 O5 93.48(16) 8_544 .
O1 Sc1 O5 153.08(15) . .
O6 Sc1 O5 56.95(15) . .
O3 Sc1 N1 85.98(16) 13 .
O8 Sc1 N1 147.95(15) . .
O2 Sc1 N1 90.78(15) 8_544 .
O1 Sc1 N1 71.30(15) . .
O6 Sc1 N1 78.82(15) . .
O5 Sc1 N1 135.41(16) . .
O3 Sc1 H5 101(2) 13 .
O8 Sc1 H5 20.0(12) . .
O2 Sc1 H5 83(2) 8_544 .
O1 Sc1 H5 57.7(14) . .
O6 Sc1 H5 151.2(16) . .
O5 Sc1 H5 96.0(13) . .
N1 Sc1 H5 128.6(13) . .
C7 O1 Sc1 123.7(3) . .
N2 O6 Sc1 94.1(3) . .
N2 O5 Sc1 94.6(3) . .
C7 O2 Sc1 134.0(3) . 6
C6 O3 Sc1 156.3(4) . 13
Sc1 O8 H4 124(7) . .
Sc1 O8 H5 101(7) . .
H4 O8 H5 128(9) . .
C1 N1 C5 116.2(4) . .
C1 N1 Sc1 127.6(4) . .
C5 N1 Sc1 115.7(3) . .
N1 C1 C2 123.2(5) . .
N1 C1 H1 118.4 . .
C2 C1 H1 118.4 . .
C5 C4 C3 117.7(5) . .
C5 C4 C6 124.8(5) . .
C3 C4 C6 117.5(5) . .
C3 C2 C1 119.0(5) . .
C3 C2 H2 120.5 . .
C1 C2 H2 120.5 . .
C2 C3 C4 119.2(5) . .
C2 C3 H3 120.4 . .
C4 C3 H3 120.4 . .
C4 C5 N1 124.6(4) . .
C4 C5 C7 124.4(4) . .
N1 C5 C7 111.0(4) . .
O1 C7 O2 125.6(5) . .
O1 C7 C5 117.6(4) . .
O2 C7 C5 116.9(4) . .
O7 N2 O5 124.0(5) . .
O7 N2 O6 121.8(5) . .
O5 N2 O6 114.2(4) . .
O4 C6 O3 124.3(5) . .
O4 C6 C4 118.6(5) . .
O3 C6 C4 116.9(4) . .

loop_
_geom_bond_atom_site_label_1
_geom_bond_atom_site_label_2
_geom_bond_distance
_geom_bond_site_symmetry_2
Sc1 O3 2.030(4) 13
Sc1 O8 2.119(4) .
Sc1 O2 2.120(4) 8_544
Sc1 O1 2.140(4) .
Sc1 O6 2.234(4) .
Sc1 O5 2.238(4) .
Sc1 N1 2.326(4) .
Sc1 H5 2.42(8) .
O1 C7 1.246(6) .
O6 N2 1.281(6) .
O5 N2 1.257(6) .
O2 C7 1.260(6) .
O2 Sc1 2.120(4) 6
O3 C6 1.272(6) .
O3 Sc1 2.030(4) 13
O4 C6 1.229(6) .
O8 H4 0.85(2) .
O8 H5 0.84(2) .
O7 N2 1.202(6) .
N1 C1 1.327(7) .
N1 C5 1.368(6) .
C1 C2 1.391(8) .
C1 H1 0.9300 .
C4 C5 1.357(7) .
C4 C3 1.395(8) .
C4 C6 1.516(7) .
C2 C3 1.372(8) .
C2 H2 0.9300 .
C3 H3 0.9300 .
C5 C7 1.531(7) .

loop_
_geom_hbond_atom_site_label_D
_geom_hbond_atom_site_label_H
_geom_hbond_atom_site_label_A
_geom_hbond_distance_DH
_geom_hbond_distance_HA
_geom_hbond_distance_DA
_geom_hbond_angle_DHA
_geom_hbond_site_symmetry_A
O8 H5 O1 0.84(2) 2.21(9) 2.642(5) 111(8) .
O8 H5 O4 0.84(2) 2.01(7) 2.676(5) 135(9) 6_554
O8 H4 O4 0.85(2) 1.92(3) 2.766(5) 172(10) 1_554
